data_4317943
loop_
_publ_author_name
'Raquel Garcia'
'\^Angela Domingos'
'Ant\'onio Paulo'
'Isabel Santos'
'Roger Alberto'

_publ_section_title
;
 Reactivity of [Re{\k3-H(\m-H)B(timMe)2}(CO)3] (timMe=
 2-Mercapto-1-methylimidazolyl) toward Neutral Substrates
;
_journal_name_full 'Inorganic Chemistry'
_journal_page_first 2422
_journal_page_last 2428
_journal_paper_doi 10.1021/ic011171n
_journal_volume 41
_journal_year 2002
_chemical_formula_structural '[Re{k2-H2B(MeC3H2N2S)2}(CO)3]2(u-dppe).2C4H8O'
_chemical_formula_sum 'C56 H64 B2 N8 O8 P2 Re2 S4'
_chemical_formula_weight 1561.36
_chemical_name_systematic
;
   ?
;
_space_group_IT_number 14
_symmetry_cell_setting monoclinic
_symmetry_space_group_name_Hall '-P 2yn'
_symmetry_space_group_name_H-M 'P 1 21/n 1'
_atom_sites_solution_hydrogens geom
_atom_sites_solution_primary direct
_atom_sites_solution_secondary difmap
_audit_creation_method SHELXL
_cell_angle_alpha 90.00
_cell_angle_beta 98.706(12)
_cell_angle_gamma 90.00
_cell_formula_units_Z 2
_cell_length_a 10.0319(12)
_cell_length_b 13.517(3)
_cell_length_c 23.508(3)
_cell_measurement_reflns_used 25
_cell_measurement_temperature 293(2)
_cell_measurement_theta_max 12.9
_cell_measurement_theta_min 7.7
_cell_volume 3151.0(9)
_computing_cell_refinement 'CAD4 software(Enraf-Nonius,1989)'
_computing_data_collection 'CAD4 software(Enraf-Nonius,1989)'
_computing_data_reduction process-MolEN(Enraf-Nonius,1989)
_computing_molecular_graphics ORTEP-3(Farrugia,1997)
_computing_structure_refinement 'SHELXL-93 (Sheldrick, 1993)'
_computing_structure_solution 'SHELXS-86 (Sheldrick, 1990)'
_diffrn_ambient_temperature 293(2)
_diffrn_measurement_device CAD4-Enraf-Nonius
_diffrn_measurement_method \w/2\qscans
_diffrn_radiation_monochromator graphite
_diffrn_radiation_source 'fine-focus sealed tube'
_diffrn_radiation_type MoK\a
_diffrn_radiation_wavelength 0.71073
_diffrn_reflns_av_R_equivalents 0.0622
_diffrn_reflns_av_sigmaI/netI 0.0746
_diffrn_reflns_limit_h_max 3
_diffrn_reflns_limit_h_min -11
_diffrn_reflns_limit_k_max 16
_diffrn_reflns_limit_k_min 0
_diffrn_reflns_limit_l_max 27
_diffrn_reflns_limit_l_min -27
_diffrn_reflns_number 5856
_diffrn_reflns_theta_max 24.99
_diffrn_reflns_theta_min 1.74
_diffrn_standards_decay_% 'no decay'
_diffrn_standards_interval_time 60
_diffrn_standards_number 3
_exptl_absorpt_coefficient_mu 4.079
_exptl_absorpt_correction_T_max 0.9962
_exptl_absorpt_correction_T_min 0.8433
_exptl_absorpt_correction_type 'empirical via \y-scan North et al(1968)'
_exptl_crystal_colour white
_exptl_crystal_density_diffrn 1.646
_exptl_crystal_density_meas ?
_exptl_crystal_description irregular
_exptl_crystal_F_000 1548
_exptl_crystal_size_max 0.45
_exptl_crystal_size_mid 0.22
_exptl_crystal_size_min 0.18
_refine_diff_density_max 0.761
_refine_diff_density_min -0.601
_refine_diff_density_rms 0.130
_refine_ls_extinction_method none
_refine_ls_goodness_of_fit_all 1.094
_refine_ls_goodness_of_fit_obs 1.139
_refine_ls_hydrogen_treatment riding
_refine_ls_matrix_type full
_refine_ls_number_parameters 371
_refine_ls_number_reflns 4848
_refine_ls_number_restraints 2
_refine_ls_restrained_S_all 1.380
_refine_ls_restrained_S_obs 1.138
_refine_ls_R_factor_all 0.1072
_refine_ls_R_factor_obs 0.0543
_refine_ls_shift/esd_max 0.002
_refine_ls_shift/esd_mean 0.000
_refine_ls_structure_factor_coef Fsqd
_refine_ls_weighting_details 'w=1/[\s^2^(Fo^2^)+(0.0231P)^2^+10.4254P] where P=(Fo^2^+2Fc^2^)/3'
_refine_ls_weighting_scheme calc
_refine_ls_wR_factor_all 0.1215
_refine_ls_wR_factor_obs 0.0808
_reflns_number_observed 3671
_reflns_number_total 5511
_reflns_observed_criterion >2sigma(I)
_cod_data_source_file ic011171n_4.cif
_cod_data_source_block redppe
_cod_depositor_comments
;
The following automatic conversions were performed:

'_exptl_crystal_density_meas' value 'not measured' was changed to '?'
- the value is perceived as not measured.

Automatic conversion script
Id: cif_fix_values 3008 2015-01-20 13:52:24Z robertas 

The following automatic conversions were performed:

'_refine_ls_weighting_scheme' value 'calc
w=1/[\s^2^(Fo^2^)+(0.0231P)^2^+10.4254P] where P=(Fo^2^+2Fc^2^)/3'
was changed to 'calc'. New tag '_refine_ls_weighting_details' was
created. The value of the new tag was set to
'w=1/[\s^2^(Fo^2^)+(0.0231P)^2^+10.4254P] where P=(Fo^2^+2Fc^2^)/3'.

Automatic conversion script
Id: cif_fix_values 3143 2015-03-26 13:38:13Z robertas 
;
_cod_database_code 4317943

loop_
_symmetry_equiv_pos_as_xyz
'x, y, z'
'-x+1/2, y+1/2, -z+1/2'
'-x, -y, -z'
'x-1/2, -y-1/2, z-1/2'

loop_
_atom_site_aniso_label
_atom_site_aniso_U_11
_atom_site_aniso_U_22
_atom_site_aniso_U_33
_atom_site_aniso_U_23
_atom_site_aniso_U_13
_atom_site_aniso_U_12
Re1 0.0361(2) 0.0448(2) 0.0380(2) -0.0019(2) 0.00109(13) -0.0029(2)
S1 0.0407(14) 0.060(2) 0.061(2) -0.0108(14) -0.0017(12) 0.0057(13)
S2 0.0443(15) 0.061(2) 0.0441(15) 0.0046(13) 0.0040(12) -0.0057(13)
P1 0.0360(13) 0.0336(13) 0.0351(13) 0.0014(11) 0.0050(11) -0.0035(11)
O1 0.094(6) 0.069(6) 0.080(6) -0.011(5) 0.021(5) 0.030(5)
O2 0.089(6) 0.105(7) 0.062(5) -0.013(5) -0.023(4) -0.015(5)
O3 0.073(6) 0.073(6) 0.095(6) 0.005(5) 0.028(5) -0.020(5)
N1 0.056(6) 0.063(6) 0.081(7) 0.006(6) -0.016(5) 0.019(5)
N2 0.041(6) 0.084(8) 0.098(8) 0.006(6) -0.011(6) -0.001(5)
N3 0.070(7) 0.102(8) 0.044(6) 0.010(6) -0.001(5) 0.001(6)
N4 0.074(7) 0.085(7) 0.053(6) 0.004(5) 0.023(5) -0.011(6)
C1 0.057(6) 0.052(7) 0.046(6) -0.001(5) 0.013(5) -0.004(5)
C2 0.061(7) 0.052(6) 0.054(7) -0.001(5) 0.005(6) -0.001(5)
C3 0.048(6) 0.054(6) 0.051(6) 0.001(6) -0.004(5) 0.000(6)
C4 0.033(6) 0.059(7) 0.070(8) 0.002(6) -0.005(5) 0.004(5)
C5 0.071(10) 0.125(13) 0.085(10) 0.006(9) -0.028(8) 0.034(9)
C6 0.057(9) 0.108(12) 0.121(13) -0.001(10) -0.023(9) -0.007(8)
C7 0.045(7) 0.103(11) 0.159(15) 0.019(11) 0.011(8) -0.016(7)
C8 0.052(7) 0.064(7) 0.042(6) 0.009(6) 0.015(5) -0.005(6)
C9 0.079(10) 0.152(15) 0.049(8) 0.031(9) 0.002(7) 0.013(10)
C10 0.092(11) 0.152(15) 0.042(8) -0.006(9) 0.006(7) -0.026(10)
C11 0.081(9) 0.086(10) 0.099(10) 0.000(8) 0.040(8) 0.003(8)
C12 0.030(5) 0.037(5) 0.035(5) 0.000(4) 0.008(4) -0.008(4)
C100 0.052(6) 0.040(5) 0.032(5) 0.004(4) 0.009(4) -0.010(5)
C101 0.054(6) 0.036(6) 0.066(7) 0.009(5) 0.013(5) 0.004(5)
C102 0.050(6) 0.082(9) 0.085(8) 0.005(8) 0.011(6) 0.012(8)
C103 0.089(10) 0.066(9) 0.060(8) -0.012(6) -0.006(7) 0.036(8)
C104 0.103(10) 0.037(7) 0.060(7) 0.003(5) 0.007(7) 0.003(7)
C105 0.065(7) 0.051(7) 0.054(7) 0.003(6) -0.001(6) -0.005(6)
C110 0.046(6) 0.038(5) 0.039(5) 0.005(4) 0.011(4) -0.011(5)
C111 0.069(7) 0.072(8) 0.044(6) 0.006(5) 0.008(6) -0.007(6)
C112 0.103(10) 0.089(9) 0.040(7) -0.006(6) 0.004(7) -0.002(8)
C113 0.108(11) 0.097(10) 0.052(8) 0.004(7) 0.038(8) -0.023(9)
C114 0.064(8) 0.087(9) 0.092(10) -0.006(8) 0.038(8) -0.007(7)
C115 0.067(8) 0.055(7) 0.051(7) -0.006(5) 0.022(6) -0.006(6)
B1 0.068(10) 0.072(10) 0.112(13) 0.029(10) 0.011(9) 0.009(9)
O1S 0.191(14) 0.156(14) 0.172(14) -0.059(11) 0.065(11) -0.018(11)
C1S 0.224(26) 0.229(29) 0.083(15) 0.055(17) 0.035(17) -0.012(23)
C2S 0.182(25) 0.463(67) 0.108(20) -0.131(29) 0.013(17) 0.056(35)
C3S 0.223(30) 0.121(20) 0.305(43) -0.092(24) 0.045(30) 0.039(19)
C4S 0.194(25) 0.156(22) 0.170(22) 0.042(19) 0.029(19) -0.053(21)

loop_
_atom_site_label
_atom_site_type_symbol
_atom_site_fract_x
_atom_site_fract_y
_atom_site_fract_z
_atom_site_U_iso_or_equiv
_atom_site_thermal_displace_type
_atom_site_occupancy
_atom_site_calc_flag
_atom_site_refinement_flags
_atom_site_disorder_group
Re1 Re 0.19325(4) 0.20788(3) 0.08944(2) 0.04010(12) Uani 1 d . .
S1 S 0.3394(2) 0.0569(2) 0.07791(11) 0.0549(7) Uani 1 d . .
S2 S 0.0447(2) 0.0970(2) 0.14043(10) 0.0500(6) Uani 1 d . .
P1 P 0.0430(2) 0.1629(2) -0.00058(10) 0.0349(5) Uani 1 d . .
O1 O 0.0174(8) 0.3826(6) 0.1127(3) 0.080(3) Uani 1 d . .
O2 O 0.3774(8) 0.2663(6) 0.2010(3) 0.089(3) Uani 1 d . .
O3 O 0.3603(8) 0.3431(6) 0.0237(4) 0.079(2) Uani 1 d . .
N1 N 0.4343(9) 0.0169(7) 0.1915(4) 0.069(3) Uani 1 d . .
N2 N 0.5780(9) 0.0897(7) 0.1450(5) 0.077(3) Uani 1 d . .
N3 N 0.2239(10) 0.0477(8) 0.2367(4) 0.073(3) Uani 1 d . .
N4 N 0.0864(10) 0.1655(7) 0.2511(4) 0.069(3) Uani 1 d . .
C1 C 0.0815(10) 0.3157(7) 0.1021(4) 0.051(3) Uani 1 d . .
C2 C 0.3086(11) 0.2434(7) 0.1593(5) 0.056(3) Uani 1 d . .
C3 C 0.2987(9) 0.2916(8) 0.0491(4) 0.052(2) Uani 1 d . .
C4 C 0.4520(10) 0.0540(8) 0.1410(5) 0.055(3) Uani 1 d . .
C5 C 0.5538(14) 0.0333(11) 0.2283(6) 0.098(5) Uani 1 d . .
H5 H 0.5701(14) 0.0169(11) 0.2672(6) 0.117 Uiso 1 calc R .
C6 C 0.6396(14) 0.0753(11) 0.1995(7) 0.099(5) Uani 1 d . .
H6 H 0.7280(14) 0.0925(11) 0.2140(7) 0.119 Uiso 1 calc R .
C7 C 0.6384(11) 0.1290(10) 0.0974(6) 0.103(5) Uani 1 d . .
H7A H 0.7290(11) 0.1498(10) 0.1111(6) 0.154 Uiso 1 calc R .
H7B H 0.5865(11) 0.1844(10) 0.0809(6) 0.154 Uiso 1 calc R .
H7C H 0.6394(11) 0.0786(10) 0.0687(6) 0.154 Uiso 1 calc R .
C8 C 0.1208(10) 0.1026(8) 0.2114(4) 0.052(3) Uani 1 d . .
C9 C 0.2562(14) 0.0782(12) 0.2923(5) 0.094(5) Uani 1 d . .
H9 H 0.3254(14) 0.0530(12) 0.3191(5) 0.113 Uiso 1 calc R .
C10 C 0.1721(15) 0.1501(12) 0.3016(5) 0.096(5) Uani 1 d . .
H10 H 0.1713(15) 0.1839(12) 0.3360(5) 0.115 Uiso 1 calc R .
C11 C -0.0224(12) 0.2347(9) 0.2421(5) 0.086(4) Uani 1 d . .
H11A H -0.0260(12) 0.2708(9) 0.2770(5) 0.129 Uiso 1 calc R .
H11B H -0.1057(12) 0.1999(9) 0.2312(5) 0.129 Uiso 1 calc R .
H11C H -0.0085(12) 0.2799(9) 0.2120(5) 0.129 Uiso 1 calc R .
C12 C -0.0446(8) 0.0439(6) -0.0031(4) 0.034(2) Uani 1 d . .
H12A H -0.1000(8) 0.0425(6) 0.0273(4) 0.040 Uiso 1 calc R .
H12B H -0.1045(8) 0.0390(6) -0.0395(4) 0.040 Uiso 1 calc R .
C100 C -0.0938(10) 0.2510(7) -0.0183(4) 0.041(2) Uani 1 d . .
C101 C -0.2270(10) 0.2285(7) -0.0224(4) 0.051(3) Uani 1 d . .
H101 H -0.2517(10) 0.1633(7) -0.0170(4) 0.062 Uiso 1 calc R .
C102 C -0.3271(11) 0.2990(10) -0.0342(5) 0.072(3) Uani 1 d . .
H102 H -0.4175(11) 0.2818(10) -0.0363(5) 0.087 Uiso 1 calc R .
C103 C -0.2901(14) 0.3957(9) -0.0428(5) 0.074(4) Uani 1 d . .
H103 H -0.3557(14) 0.4446(9) -0.0494(5) 0.088 Uiso 1 calc R .
C104 C -0.1598(13) 0.4191(8) -0.0417(4) 0.067(3) Uani 1 d . .
H104 H -0.1357(13) 0.4836(8) -0.0492(4) 0.081 Uiso 1 calc R .
C105 C -0.0620(11) 0.3480(8) -0.0295(4) 0.058(3) Uani 1 d . .
H105 H 0.0279(11) 0.3654(8) -0.0288(4) 0.069 Uiso 1 calc R .
C110 C 0.1158(9) 0.1598(6) -0.0672(4) 0.041(2) Uani 1 d . .
C111 C 0.0359(11) 0.1691(8) -0.1188(4) 0.062(3) Uani 1 d . .
H111 H -0.0566(11) 0.1772(8) -0.1201(4) 0.074 Uiso 1 calc R .
C112 C 0.0904(14) 0.1665(9) -0.1702(5) 0.078(4) Uani 1 d . .
H112 H 0.0352(14) 0.1742(9) -0.2054(5) 0.094 Uiso 1 calc R .
C113 C 0.2246(15) 0.1526(10) -0.1678(5) 0.083(4) Uani 1 d . .
H113 H 0.2609(15) 0.1489(10) -0.2019(5) 0.100 Uiso 1 calc R .
C114 C 0.3081(13) 0.1437(9) -0.1163(6) 0.078(4) Uani 1 d . .
H114 H 0.4005(13) 0.1352(9) -0.1154(6) 0.094 Uiso 1 calc R .
C115 C 0.2527(11) 0.1476(7) -0.0651(4) 0.056(3) Uani 1 d . .
H115 H 0.3082(11) 0.1418(7) -0.0298(4) 0.067 Uiso 1 calc R .
B1 B 0.3053(15) -0.0322(11) 0.2087(7) 0.084(5) Uani 1 d D .
H1A H 0.2480(15) -0.0608(11) 0.1735(7) 0.101 Uiso 1 calc RD .
H1B H 0.3317(15) -0.0878(11) 0.2369(7) 0.101 Uiso 1 calc RD .
O1S O 0.6426(15) 0.5658(13) 0.1739(8) 0.169(5) Uani 1 d . .
C1S C 0.7012(26) 0.5644(21) 0.1257(10) 0.177(10) Uani 1 d . .
H1S1 H 0.6582(26) 0.6134(21) 0.0988(10) 0.212 Uiso 1 calc R .
H1S2 H 0.7956(26) 0.5821(21) 0.1354(10) 0.212 Uiso 1 calc R .
C2S C 0.6915(33) 0.4762(35) 0.1008(10) 0.252(23) Uani 1 d . .
H2S1 H 0.7749(33) 0.4579(35) 0.0873(10) 0.302 Uiso 1 calc R .
H2S2 H 0.6182(33) 0.4741(35) 0.0688(10) 0.302 Uiso 1 calc R .
C3S C 0.6643(30) 0.4116(18) 0.1482(16) 0.216(16) Uani 1 d . .
H3S1 H 0.6116(30) 0.3542(18) 0.1338(16) 0.259 Uiso 1 calc R .
H3S2 H 0.7473(30) 0.3898(18) 0.1714(16) 0.259 Uiso 1 calc R .
C4S C 0.5948(24) 0.4712(22) 0.1776(10) 0.173(10) Uani 1 d . .
H4S1 H 0.6051(24) 0.4505(22) 0.2176(10) 0.208 Uiso 1 calc R .
H4S2 H 0.4997(24) 0.4685(22) 0.1619(10) 0.208 Uiso 1 calc R .

loop_
_atom_type_symbol
_atom_type_description
_atom_type_scat_dispersion_real
_atom_type_scat_dispersion_imag
_atom_type_scat_source
H H 0.0000 0.0000 'International Tables Vol C Tables 4.2.6.8 and 6.1.1.4'
C C 0.0033 0.0016 'International Tables Vol C Tables 4.2.6.8 and 6.1.1.4'
N N 0.0061 0.0033 'International Tables Vol C Tables 4.2.6.8 and 6.1.1.4'
O O 0.0106 0.0060 'International Tables Vol C Tables 4.2.6.8 and 6.1.1.4'
B B 0.0013 0.0007 'International Tables Vol C Tables 4.2.6.8 and 6.1.1.4'
S S 0.1246 0.1234 'International Tables Vol C Tables 4.2.6.8 and 6.1.1.4'
P P 0.1023 0.0942 'International Tables Vol C Tables 4.2.6.8 and 6.1.1.4'
Re Re -1.0185 7.2310 'International Tables Vol C Tables 4.2.6.8 and 6.1.1.4'

loop_
_geom_angle_atom_site_label_1
_geom_angle_atom_site_label_2
_geom_angle_atom_site_label_3
_geom_angle
_geom_angle_site_symmetry_1
_geom_angle_site_symmetry_3
_geom_angle_publ_flag
C1 Re1 C3 90.5(4) . . ?
C1 Re1 C2 88.1(4) . . ?
C3 Re1 C2 88.3(4) . . ?
C1 Re1 P1 91.4(3) . . ?
C3 Re1 P1 91.8(3) . . ?
C2 Re1 P1 179.6(3) . . ?
C1 Re1 S2 88.6(3) . . ?
C3 Re1 S2 177.8(3) . . ?
C2 Re1 S2 93.7(3) . . ?
P1 Re1 S2 86.20(8) . . ?
C1 Re1 S1 176.3(3) . . ?
C3 Re1 S1 92.9(3) . . ?
C2 Re1 S1 90.5(3) . . ?
P1 Re1 S1 89.91(8) . . ?
S2 Re1 S1 88.04(9) . . ?
C1 Re1 B1 125.4(4) . . ?
C3 Re1 B1 131.4(3) . . ?
C2 Re1 B1 64.5(4) . . ?
P1 Re1 B1 115.7(2) . . ?
S2 Re1 B1 50.5(2) . . ?
S1 Re1 B1 51.1(2) . . ?
C4 S1 Re1 103.8(4) . . ?
C8 S2 Re1 103.0(3) . . ?
C100 P1 C110 101.8(4) . . ?
C100 P1 C12 103.1(4) . . ?
C110 P1 C12 101.8(4) . . ?
C100 P1 Re1 112.1(3) . . ?
C110 P1 Re1 117.8(3) . . ?
C12 P1 Re1 118.0(3) . . ?
C4 N1 C5 106.2(11) . . ?
C4 N1 B1 128.5(10) . . ?
C5 N1 B1 125.3(12) . . ?
C4 N2 C6 107.8(11) . . ?
C4 N2 C7 125.1(10) . . ?
C6 N2 C7 126.9(11) . . ?
C8 N3 C9 108.3(11) . . ?
C8 N3 B1 128.1(10) . . ?
C9 N3 B1 123.4(11) . . ?
C8 N4 C10 108.2(11) . . ?
C8 N4 C11 125.5(10) . . ?
C10 N4 C11 126.3(12) . . ?
O1 C1 Re1 176.3(9) . . ?
O2 C2 Re1 178.9(9) . . ?
O3 C3 Re1 178.5(9) . . ?
N1 C4 N2 109.0(10) . . ?
N1 C4 S1 128.3(8) . . ?
N2 C4 S1 122.6(9) . . ?
C6 C5 N1 108.8(13) . . ?
C5 C6 N2 108.2(12) . . ?
N3 C8 N4 107.7(9) . . ?
N3 C8 S2 127.2(9) . . ?
N4 C8 S2 125.2(9) . . ?
C10 C9 N3 108.4(12) . . ?
C9 C10 N4 107.4(12) . . ?
C12 C12 P1 114.9(7) 3 . ?
C101 C100 C105 116.8(9) . . ?
C101 C100 P1 124.8(7) . . ?
C105 C100 P1 118.4(8) . . ?
C100 C101 C102 122.5(10) . . ?
C103 C102 C101 118.6(10) . . ?
C104 C103 C102 120.2(11) . . ?
C103 C104 C105 120.2(11) . . ?
C104 C105 C100 121.6(11) . . ?
C111 C110 C115 119.7(9) . . ?
C111 C110 P1 120.4(8) . . ?
C115 C110 P1 119.9(7) . . ?
C110 C111 C112 120.9(11) . . ?
C113 C112 C111 119.0(11) . . ?
C112 C113 C114 121.4(11) . . ?
C113 C114 C115 119.1(12) . . ?
C110 C115 C114 119.8(10) . . ?
N3 B1 N1 108.8(11) . . ?
N3 B1 Re1 69.6(6) . . ?
N1 B1 Re1 69.9(6) . . ?
C1S O1S C4S 103.9(17) . . ?
C2S C1S O1S 111.7(24) . . ?
C1S C2S C3S 102.1(20) . . ?
C4S C3S C2S 101.9(26) . . ?
C3S C4S O1S 108.4(22) . . ?

loop_
_geom_bond_atom_site_label_1
_geom_bond_atom_site_label_2
_geom_bond_distance
_geom_bond_site_symmetry_2
_geom_bond_publ_flag
Re1 C1 1.890(11) . ?
Re1 C3 1.898(11) . ?
Re1 C2 1.922(11) . ?
Re1 P1 2.481(2) . ?
Re1 S2 2.539(2) . ?
Re1 S1 2.551(3) . ?
Re1 B1 4.325(14) . ?
S1 C4 1.724(10) . ?
S2 C8 1.728(10) . ?
P1 C100 1.816(10) . ?
P1 C110 1.827(9) . ?
P1 C12 1.830(8) . ?
O1 C1 1.159(11) . ?
O2 C2 1.152(11) . ?
O3 C3 1.156(11) . ?
N1 C4 1.324(12) . ?
N1 C5 1.386(14) . ?
N1 B1 1.56(2) . ?
N2 C4 1.343(12) . ?
N2 C6 1.349(15) . ?
N2 C7 1.452(14) . ?
N3 C8 1.337(12) . ?
N3 C9 1.362(15) . ?
N3 B1 1.56(2) . ?
N4 C8 1.346(12) . ?
N4 C10 1.371(14) . ?
N4 C11 1.429(13) . ?
C5 C6 1.30(2) . ?
C9 C10 1.33(2) . ?
C12 C12 1.48(2) 3 ?
C100 C101 1.359(12) . ?
C100 C105 1.384(12) . ?
C101 C102 1.382(13) . ?
C102 C103 1.38(2) . ?
C103 C104 1.341(15) . ?
C104 C105 1.372(14) . ?
C110 C111 1.354(12) . ?
C110 C115 1.376(12) . ?
C111 C112 1.400(14) . ?
C112 C113 1.35(2) . ?
C113 C114 1.37(2) . ?
C114 C115 1.402(13) . ?
O1S C1S 1.36(2) . ?
O1S C4S 1.37(2) . ?
C1S C2S 1.33(3) . ?
C2S C3S 1.47(4) . ?
C3S C4S 1.33(3) . ?
